data_7053466
loop_
_publ_author_name
'Li, Hongyan'
'Antoline, Jennifer E.'
'Yang, Jin-Haek'
'Al-Rashid, Ziyad F'
'Hsung, Richard P.'

_publ_section_title
;
 A Stereoselective Intramolecular Cyclopropanation via a De Novo Class of
 Push-Pull Carbenes Derived from DMDO-Epoxidations of Chiral Ynamides.
;
_journal_issue 7
_journal_name_full 'New journal of chemistry = Nouveau journal de chimie'
_journal_page_first 1309
_journal_page_last 1316
_journal_paper_doi 10.1039/c0nj00063a
_journal_volume 34
_journal_year 2010
_chemical_absolute_configuration rm
_chemical_formula_moiety 'C17 H17 N O5'
_chemical_formula_sum 'C17 H17 N O5'
_chemical_formula_weight 315.32
_chemical_name_common 07029
_chemical_name_systematic
;
?
;
_space_group_IT_number 19
_symmetry_cell_setting orthorhombic
_symmetry_space_group_name_Hall 'P 2ac 2ab'
_symmetry_space_group_name_H-M 'P 21 21 21'
_atom_sites_solution_hydrogens geom
_atom_sites_solution_primary direct
_atom_sites_solution_secondary difmap
_audit_creation_method SHELXL-97
_cell_angle_alpha 90.00
_cell_angle_beta 90.00
_cell_angle_gamma 90.00
_cell_formula_units_Z 4
_cell_length_a 9.419(2)
_cell_length_b 12.174(3)
_cell_length_c 13.334(3)
_cell_measurement_reflns_used 2896
_cell_measurement_temperature 173(2)
_cell_measurement_theta_max 24.99
_cell_measurement_theta_min 2.27
_cell_volume 1529.0(6)
_computing_cell_refinement 'SAINT, Bruker'
_computing_data_collection 'SMART, Bruker'
_computing_data_reduction 'SAINT, Bruker'
_computing_molecular_graphics 'SHELXTL, Bruker'
_computing_publication_material 'Bruker SHELXTL'
_computing_structure_refinement 'SHELXL-97 (Sheldrick, 1997)'
_computing_structure_solution 'SHELXS-97 (Sheldrick, 1990)'
_diffrn_ambient_temperature 173(2)
_diffrn_measured_fraction_theta_full 0.997
_diffrn_measured_fraction_theta_max 0.997
_diffrn_measurement_device_type 'Siemens SMART Platform CCD'
_diffrn_measurement_method 'area detector, omega scans per phi'
_diffrn_radiation_monochromator graphite
_diffrn_radiation_source 'normal-focus sealed tube'
_diffrn_radiation_type MoK\a
_diffrn_radiation_wavelength 0.71073
_diffrn_reflns_av_R_equivalents 0.0271
_diffrn_reflns_av_sigmaI/netI 0.0165
_diffrn_reflns_limit_h_max 10
_diffrn_reflns_limit_h_min -11
_diffrn_reflns_limit_k_max 14
_diffrn_reflns_limit_k_min -14
_diffrn_reflns_limit_l_max 15
_diffrn_reflns_limit_l_min -15
_diffrn_reflns_number 9785
_diffrn_reflns_theta_full 25.04
_diffrn_reflns_theta_max 25.04
_diffrn_reflns_theta_min 2.27
_exptl_absorpt_coefficient_mu 0.102
_exptl_absorpt_correction_T_max 0.9751
_exptl_absorpt_correction_T_min 0.9557
_exptl_absorpt_correction_type multi-scan
_exptl_absorpt_process_details 'SADABS, R. Blessing, 1995'
_exptl_crystal_colour colorless
_exptl_crystal_density_diffrn 1.370
_exptl_crystal_density_meas 0
_exptl_crystal_density_method 'not measured'
_exptl_crystal_description block
_exptl_crystal_F_000 664
_exptl_crystal_size_max 0.45
_exptl_crystal_size_mid 0.35
_exptl_crystal_size_min 0.25
_refine_diff_density_max 0.109
_refine_diff_density_min -0.169
_refine_diff_density_rms 0.035
_refine_ls_abs_structure_details 'Flack H D (1983), 1132 Friedel Pairs, Acta Cryst. A39, 876-881'
_refine_ls_abs_structure_Flack 0(10)
_refine_ls_extinction_method none
_refine_ls_goodness_of_fit_ref 1.013
_refine_ls_hydrogen_treatment constr
_refine_ls_matrix_type full
_refine_ls_number_parameters 209
_refine_ls_number_reflns 1562
_refine_ls_number_restraints 0
_refine_ls_restrained_S_all 1.013
_refine_ls_R_factor_all 0.0332
_refine_ls_R_factor_gt 0.0300
_refine_ls_shift/su_max 0.000
_refine_ls_shift/su_mean 0.000
_refine_ls_structure_factor_coef Fsqd
_refine_ls_weighting_details 'calc w=1/[\s^2^(Fo^2^)+(0.0406P)^2^+0.3006P] where P=(Fo^2^+2Fc^2^)/3'
_refine_ls_weighting_scheme calc
_refine_ls_wR_factor_gt 0.0699
_refine_ls_wR_factor_ref 0.0718
_reflns_number_gt 1464
_reflns_number_total 1562
_reflns_threshold_expression >2sigma(I)
_cod_data_source_file c0nj00063a.txt
_cod_data_source_block 07029
_cod_depositor_comments
;
The following automatic conversions were performed:

'_symmetry_cell_setting' value 'Orthorhombic' changed to
'orthorhombic' according to
/home/saulius/struct/CIF-dictionaries/cif_core.dic dictionary named
'cif_core.dic' version 2.4.2 from 2011-04-26.

Automatic conversion script
Id: cif_fix_values 1891 2012-01-12 08:04:46Z andrius 
;
_cod_original_cell_volume 1529.0(5)
_cod_original_sg_symbol_H-M P2(1)2(1)2(1)
_cod_database_code 7053466

loop_
_symmetry_equiv_pos_as_xyz
'x, y, z'
'-x+1/2, -y, z+1/2'
'-x, y+1/2, -z+1/2'
'x+1/2, -y+1/2, -z'

loop_
_atom_site_label
_atom_site_type_symbol
_atom_site_fract_x
_atom_site_fract_y
_atom_site_fract_z
_atom_site_U_iso_or_equiv
_atom_site_adp_type
_atom_site_occupancy
_atom_site_symmetry_multiplicity
_atom_site_calc_flag
_atom_site_refinement_flags
O1 O 1.01136(16) 0.03568(15) 0.83603(11) 0.0484(4) Uani 1 1 d .
O2 O 0.88764(17) -0.12114(13) 0.81711(12) 0.0462(4) Uani 1 1 d .
O3 O 0.96010(16) 0.07272(13) 0.54773(11) 0.0438(4) Uani 1 1 d .
O4 O 0.74487(16) 0.17569(12) 0.90932(11) 0.0416(4) Uani 1 1 d .
O5 O 0.92090(16) 0.30068(12) 0.89912(11) 0.0381(4) Uani 1 1 d .
N1 N 0.81482(17) 0.02555(14) 0.73329(12) 0.0304(4) Uani 1 1 d .
C1 C 0.9144(2) -0.01290(19) 0.79751(15) 0.0367(5) Uani 1 1 d .
C2 C 0.7685(3) -0.1582(2) 0.7578(2) 0.0517(6) Uani 1 1 d .
H2A H 0.6867 -0.1760 0.8015 0.062 Uiso 1 1 calc R
H2B H 0.7943 -0.2246 0.7190 0.062 Uiso 1 1 calc R
C3 C 0.7317(2) -0.06331(16) 0.68711(16) 0.0327(5) Uani 1 1 d .
H3 H 0.7697 -0.0793 0.6186 0.039 Uiso 1 1 calc R
C4 C 0.5754(2) -0.03605(15) 0.68002(15) 0.0291(4) Uani 1 1 d .
C5 C 0.4954(2) -0.01274(18) 0.76511(16) 0.0359(5) Uani 1 1 d .
H5 H 0.5382 -0.0156 0.8296 0.043 Uiso 1 1 calc R
C6 C 0.3535(2) 0.01458(19) 0.75576(18) 0.0423(5) Uani 1 1 d .
H6 H 0.2991 0.0305 0.8140 0.051 Uiso 1 1 calc R
C7 C 0.2904(2) 0.01882(17) 0.66256(19) 0.0461(6) Uani 1 1 d .
H7 H 0.1927 0.0369 0.6566 0.055 Uiso 1 1 calc R
C8 C 0.3694(3) -0.00311(18) 0.57822(18) 0.0436(6) Uani 1 1 d .
H8 H 0.3262 0.0004 0.5139 0.052 Uiso 1 1 calc R
C9 C 0.5114(2) -0.03022(16) 0.58664(16) 0.0349(5) Uani 1 1 d .
H9 H 0.5655 -0.0449 0.5280 0.042 Uiso 1 1 calc R
C10 C 0.81983(19) 0.13066(16) 0.68824(14) 0.0290(4) Uani 1 1 d .
C11 C 0.8838(2) 0.14062(17) 0.58570(15) 0.0331(5) Uani 1 1 d .
C12 C 0.8279(3) 0.24440(19) 0.53746(16) 0.0420(5) Uani 1 1 d .
H12A H 0.8149 0.2341 0.4644 0.050 Uiso 1 1 calc R
H12B H 0.8939 0.3065 0.5487 0.050 Uiso 1 1 calc R
C13 C 0.6853(2) 0.26535(18) 0.58913(17) 0.0408(5) Uani 1 1 d .
H13A H 0.6669 0.3451 0.5951 0.049 Uiso 1 1 calc R
H13B H 0.6068 0.2312 0.5508 0.049 Uiso 1 1 calc R
C14 C 0.6990(2) 0.21311(16) 0.69200(16) 0.0315(5) Uani 1 1 d .
H14 H 0.6107 0.1936 0.7297 0.038 Uiso 1 1 calc R
C15 C 0.8316(2) 0.23695(17) 0.74952(15) 0.0329(5) Uani 1 1 d .
H15 H 0.8945 0.2952 0.7209 0.040 Uiso 1 1 calc R
C16 C 0.8255(2) 0.23089(17) 0.86093(16) 0.0336(5) Uani 1 1 d .
C17 C 0.9188(3) 0.31296(19) 1.00711(15) 0.0457(6) Uani 1 1 d .
H17A H 0.9699 0.3800 1.0259 0.068 Uiso 1 1 calc R
H17B H 0.9648 0.2493 1.0382 0.068 Uiso 1 1 calc R
H17C H 0.8202 0.3179 1.0303 0.068 Uiso 1 1 calc R

loop_
_atom_site_aniso_label
_atom_site_aniso_U_11
_atom_site_aniso_U_22
_atom_site_aniso_U_33
_atom_site_aniso_U_23
_atom_site_aniso_U_13
_atom_site_aniso_U_12
O1 0.0297(8) 0.0792(12) 0.0363(8) -0.0028(8) -0.0058(7) 0.0141(9)
O2 0.0470(9) 0.0500(9) 0.0415(9) 0.0155(7) 0.0063(8) 0.0203(8)
O3 0.0459(9) 0.0451(9) 0.0403(8) 0.0017(7) 0.0123(8) 0.0026(8)
O4 0.0379(8) 0.0501(9) 0.0368(8) -0.0024(7) 0.0072(8) -0.0094(8)
O5 0.0407(8) 0.0394(8) 0.0343(8) -0.0033(6) -0.0066(7) -0.0065(7)
N1 0.0256(8) 0.0354(9) 0.0301(8) 0.0067(7) -0.0014(7) 0.0033(7)
C1 0.0282(11) 0.0551(14) 0.0268(10) 0.0026(10) 0.0042(9) 0.0158(11)
C2 0.0443(13) 0.0450(13) 0.0660(16) 0.0197(12) -0.0007(13) 0.0044(12)
C3 0.0336(10) 0.0295(10) 0.0350(10) 0.0025(9) 0.0056(10) 0.0008(9)
C4 0.0330(10) 0.0218(9) 0.0324(10) 0.0017(8) 0.0030(9) -0.0052(8)
C5 0.0330(10) 0.0437(12) 0.0310(11) 0.0020(9) 0.0016(9) -0.0075(10)
C6 0.0330(11) 0.0429(12) 0.0511(14) -0.0015(11) 0.0096(10) -0.0056(10)
C7 0.0320(12) 0.0353(12) 0.0710(17) 0.0059(12) -0.0093(12) -0.0033(10)
C8 0.0504(14) 0.0354(12) 0.0448(13) 0.0068(10) -0.0177(11) -0.0085(10)
C9 0.0473(13) 0.0263(10) 0.0311(10) 0.0010(9) -0.0014(10) -0.0066(10)
C10 0.0231(9) 0.0329(10) 0.0309(10) 0.0013(9) -0.0018(9) -0.0014(8)
C11 0.0295(10) 0.0376(11) 0.0322(10) -0.0003(9) 0.0007(9) -0.0045(9)
C12 0.0496(13) 0.0435(12) 0.0330(11) 0.0065(10) -0.0026(11) -0.0004(11)
C13 0.0402(12) 0.0369(12) 0.0452(12) 0.0058(10) -0.0113(11) 0.0035(10)
C14 0.0245(10) 0.0311(10) 0.0390(11) 0.0010(9) -0.0017(9) -0.0004(8)
C15 0.0286(11) 0.0360(11) 0.0342(11) -0.0020(9) 0.0020(9) -0.0069(9)
C16 0.0280(10) 0.0355(11) 0.0375(11) -0.0035(9) -0.0005(10) 0.0001(10)
C17 0.0608(15) 0.0405(12) 0.0356(12) -0.0049(10) -0.0123(12) -0.0022(12)

loop_
_atom_type_symbol
_atom_type_description
_atom_type_scat_dispersion_real
_atom_type_scat_dispersion_imag
_atom_type_scat_source
C C 0.0033 0.0000 'International Tables Vol C Tables 4.2.6.8 and 6.1.1.4'
H H 0.0000 0.0000 'International Tables Vol C Tables 4.2.6.8 and 6.1.1.4'
N N 0.0061 0.0000 'International Tables Vol C Tables 4.2.6.8 and 6.1.1.4'
O O 0.0106 0.0000 'International Tables Vol C Tables 4.2.6.8 and 6.1.1.4'

loop_
_geom_angle_atom_site_label_1
_geom_angle_atom_site_label_2
_geom_angle_atom_site_label_3
_geom_angle
C1 O2 C2 109.87(17)
C16 O5 C17 115.78(18)
C1 N1 C10 123.94(18)
C1 N1 C3 112.30(17)
C10 N1 C3 120.36(16)
O1 C1 N1 128.8(2)
O1 C1 O2 122.2(2)
N1 C1 O2 109.1(2)
O2 C2 C3 106.09(19)
O2 C2 H2A 110.5
C3 C2 H2A 110.5
O2 C2 H2B 110.5
C3 C2 H2B 110.5
H2A C2 H2B 108.7
N1 C3 C4 112.53(17)
N1 C3 C2 100.18(17)
C4 C3 C2 115.15(18)
N1 C3 H3 109.5
C4 C3 H3 109.5
C2 C3 H3 109.5
C9 C4 C5 119.2(2)
C9 C4 C3 119.38(19)
C5 C4 C3 121.41(19)
C6 C5 C4 119.9(2)
C6 C5 H5 120.0
C4 C5 H5 120.0
C7 C6 C5 120.5(2)
C7 C6 H6 119.8
C5 C6 H6 119.8
C8 C7 C6 119.8(2)
C8 C7 H7 120.1
C6 C7 H7 120.1
C7 C8 C9 120.2(2)
C7 C8 H8 119.9
C9 C8 H8 119.9
C8 C9 C4 120.4(2)
C8 C9 H9 119.8
C4 C9 H9 119.8
N1 C10 C11 118.29(17)
N1 C10 C14 123.98(17)
C11 C10 C14 106.14(16)
N1 C10 C15 122.63(16)
C11 C10 C15 112.87(16)
C14 C10 C15 58.60(13)
O3 C11 C10 124.52(19)
O3 C11 C12 126.95(19)
C10 C11 C12 108.40(17)
C11 C12 C13 104.66(17)
C11 C12 H12A 110.8
C13 C12 H12A 110.8
C11 C12 H12B 110.8
C13 C12 H12B 110.8
H12A C12 H12B 108.9
C14 C13 C12 105.24(17)
C14 C13 H13A 110.7
C12 C13 H13A 110.7
C14 C13 H13B 110.7
C12 C13 H13B 110.7
H13A C13 H13B 108.8
C15 C14 C13 116.95(18)
C15 C14 C10 61.23(13)
C13 C14 C10 108.09(17)
C15 C14 H14 118.9
C13 C14 H14 118.9
C10 C14 H14 118.9
C16 C15 C14 118.09(18)
C16 C15 C10 119.13(18)
C14 C15 C10 60.17(12)
C16 C15 H15 116.0
C14 C15 H15 116.0
C10 C15 H15 116.0
O4 C16 O5 125.1(2)
O4 C16 C15 126.0(2)
O5 C16 C15 108.84(18)
O5 C17 H17A 109.5
O5 C17 H17B 109.5
H17A C17 H17B 109.5
O5 C17 H17C 109.5
H17A C17 H17C 109.5
H17B C17 H17C 109.5

loop_
_geom_bond_atom_site_label_1
_geom_bond_atom_site_label_2
_geom_bond_distance
O1 C1 1.203(3)
O2 C1 1.367(3)
O2 C2 1.445(3)
O3 C11 1.207(2)
O4 C16 1.202(2)
O5 C16 1.337(2)
O5 C17 1.448(2)
N1 C1 1.354(3)
N1 C10 1.414(3)
N1 C3 1.471(3)
C2 C3 1.531(3)
C2 H2A 0.9900
C2 H2B 0.9900
C3 C4 1.512(3)
C3 H3 1.0000
C4 C9 1.385(3)
C4 C5 1.391(3)
C5 C6 1.383(3)
C5 H5 0.9500
C6 C7 1.378(3)
C6 H6 0.9500
C7 C8 1.375(3)
C7 H7 0.9500
C8 C9 1.383(3)
C8 H8 0.9500
C9 H9 0.9500
C10 C11 1.499(3)
C10 C14 1.519(3)
C10 C15 1.534(3)
C11 C12 1.512(3)
C12 C13 1.531(3)
C12 H12A 0.9900
C12 H12B 0.9900
C13 C14 1.517(3)
C13 H13A 0.9900
C13 H13B 0.9900
C14 C15 1.494(3)
C14 H14 1.0000
C15 C16 1.488(3)
C15 H15 1.0000
C17 H17A 0.9800
C17 H17B 0.9800
C17 H17C 0.9800

loop_
_geom_torsion_atom_site_label_1
_geom_torsion_atom_site_label_2
_geom_torsion_atom_site_label_3
_geom_torsion_atom_site_label_4
_geom_torsion
C10 N1 C1 O1 9.3(3)
C3 N1 C1 O1 168.5(2)
C10 N1 C1 O2 -172.42(17)
C3 N1 C1 O2 -13.2(2)
C2 O2 C1 O1 -178.0(2)
C2 O2 C1 N1 3.7(2)
C1 O2 C2 C3 6.6(2)
C1 N1 C3 C4 138.98(18)
C10 N1 C3 C4 -61.0(2)
C1 N1 C3 C2 16.2(2)
C10 N1 C3 C2 176.18(18)
O2 C2 C3 N1 -13.0(2)
O2 C2 C3 C4 -134.0(2)
N1 C3 C4 C9 118.4(2)
C2 C3 C4 C9 -127.7(2)
N1 C3 C4 C5 -59.3(2)
C2 C3 C4 C5 54.7(3)
C9 C4 C5 C6 0.7(3)
C3 C4 C5 C6 178.37(19)
C4 C5 C6 C7 0.1(3)
C5 C6 C7 C8 -0.7(3)
C6 C7 C8 C9 0.5(3)
C7 C8 C9 C4 0.3(3)
C5 C4 C9 C8 -0.9(3)
C3 C4 C9 C8 -178.61(18)
C1 N1 C10 C11 94.8(2)
C3 N1 C10 C11 -62.7(2)
C1 N1 C10 C14 -127.1(2)
C3 N1 C10 C14 75.3(2)
C1 N1 C10 C15 -55.5(3)
C3 N1 C10 C15 146.95(18)
N1 C10 C11 O3 -18.0(3)
C14 C10 C11 O3 -162.70(19)
C15 C10 C11 O3 135.1(2)
N1 C10 C11 C12 158.11(18)
C14 C10 C11 C12 13.4(2)
C15 C10 C11 C12 -48.8(2)
O3 C11 C12 C13 150.6(2)
C10 C11 C12 C13 -25.4(2)
C11 C12 C13 C14 27.1(2)
C12 C13 C14 C15 46.8(2)
C12 C13 C14 C10 -19.5(2)
N1 C10 C14 C15 110.5(2)
C11 C10 C14 C15 -107.30(17)
N1 C10 C14 C13 -138.11(19)
C11 C10 C14 C13 4.1(2)
C15 C10 C14 C13 111.38(19)
C13 C14 C15 C16 153.93(19)
C10 C14 C15 C16 -109.3(2)
C13 C14 C15 C10 -96.80(19)
N1 C10 C15 C16 -5.2(3)
C11 C10 C15 C16 -156.93(18)
C14 C10 C15 C16 107.6(2)
N1 C10 C15 C14 -112.8(2)
C11 C10 C15 C14 95.51(17)
C17 O5 C16 O4 -3.4(3)
C17 O5 C16 C15 174.02(18)
C14 C15 C16 O4 26.7(3)
C10 C15 C16 O4 -43.0(3)
C14 C15 C16 O5 -150.74(17)
C10 C15 C16 O5 139.63(18)
